data_4350387
loop_
_publ_author_name
'Ibrahim, Mohamed M.'
'Olmo, Cristina P\'erez'
'Tekeste, Teame'
'Seebacher, Jan'
'He, Guosen'
'Maldonado Calvo, Jos\'e A'
'B\"ohmerle, Karin'
'Steinfeld, Gunther'
'Brombacher, Horst'
'Vahrenkamp, Heinrich'

_publ_section_title
;
 Zn-OH2 and Zn-OH complexes with hydroborate-derived tripod ligands: a
 comprehensive study.
;
_journal_issue 18
_journal_name_full 'Inorganic chemistry'
_journal_page_first 7493
_journal_page_last 7502
_journal_paper_doi 10.1021/ic060752f
_journal_volume 45
_journal_year 2006
_chemical_formula_moiety 'C66 H63 B2 N18 O7 Zn2, Cl O4'
_chemical_formula_sum 'C66 H63 B2 Cl N18 O11 Zn2'
_chemical_formula_weight 1472.15
_chemical_melting_point 218&#x00B0;C
_chemical_name_common 'Complex 11 (Perez) [(TpPha,MeZn)2(OH)](ClO4)'
_chemical_name_systematic
; 
Bis(hydrotris(3-N-phenylcarboxamide-5-methyl-pyrazol-1-yl)borate zinc)hydroxide 
;
_space_group_IT_number 15
_space_group_name_Hall '-C 2yc'
_space_group_name_H-M_alt 'C 1 2/c 1'
_symmetry_cell_setting monoclinic
_symmetry_space_group_name_H-M 'C 1 2/c 1'
_atom_sites_solution_hydrogens geom
_atom_sites_solution_primary direct
_atom_sites_solution_secondary difmap
_audit_creation_method SHELXL-97
_cell_angle_alpha 90.00
_cell_angle_beta 110.614(13)
_cell_angle_gamma 90.00
_cell_formula_units_Z 8
_cell_length_a 44.40(2)
_cell_length_b 17.703(8)
_cell_length_c 19.403(9)
_cell_measurement_temperature 193(2)
_cell_volume 14275(11)
_computing_cell_refinement 'Bruker SMART'
_computing_data_collection 'Bruker SMART'
_computing_data_reduction 'Bruker SAINT'
_computing_molecular_graphics 'Bruker SHELXTL'
_computing_publication_material 'Bruker SHELXTL'
_computing_structure_refinement 'SHELXL-97 (Sheldrick, 1997)'
_computing_structure_solution 'SHELXS-97 (Sheldrick, 1990)'
_diffrn_ambient_temperature 193(2)
_diffrn_measured_fraction_theta_full 0.784
_diffrn_measured_fraction_theta_max 0.784
_diffrn_measurement_device_type 'CCD area detector'
_diffrn_measurement_method 'phi and omega scans'
_diffrn_radiation_monochromator graphite
_diffrn_radiation_source 'fine-focus sealed tube'
_diffrn_radiation_type MoK\a
_diffrn_radiation_wavelength 0.71073
_diffrn_reflns_av_R_equivalents 0.1260
_diffrn_reflns_av_sigmaI/netI 0.2995
_diffrn_reflns_limit_h_max 56
_diffrn_reflns_limit_h_min -43
_diffrn_reflns_limit_k_max 23
_diffrn_reflns_limit_k_min -22
_diffrn_reflns_limit_l_max 20
_diffrn_reflns_limit_l_min -27
_diffrn_reflns_number 43639
_diffrn_reflns_theta_full 29.98
_diffrn_reflns_theta_max 29.98
_diffrn_reflns_theta_min 0.98
_exptl_absorpt_coefficient_mu 0.780
_exptl_absorpt_correction_type SADABS
_exptl_crystal_colour colorless
_exptl_crystal_density_diffrn 1.370
_exptl_crystal_density_method 'not measured'
_exptl_crystal_description isometric
_exptl_crystal_F_000 6080
_exptl_crystal_size_max 0.23
_exptl_crystal_size_mid 0.10
_exptl_crystal_size_min 0.10
_refine_diff_density_max 0.908
_refine_diff_density_min -0.829
_refine_diff_density_rms 0.111
_refine_ls_extinction_method none
_refine_ls_goodness_of_fit_ref 0.961
_refine_ls_hydrogen_treatment 'riding model'
_refine_ls_matrix_type full
_refine_ls_number_parameters 901
_refine_ls_number_reflns 16280
_refine_ls_number_restraints 0
_refine_ls_restrained_S_all 0.961
_refine_ls_R_factor_all 0.2529
_refine_ls_R_factor_gt 0.0958
_refine_ls_shift/su_max 0.041
_refine_ls_shift/su_mean 0.005
_refine_ls_structure_factor_coef Fsqd
_refine_ls_weighting_details 'calc w=1/[\s^2^(Fo^2^)+(0.1086P)^2^+0.0000P] where P=(Fo^2^+2Fc^2^)/3'
_refine_ls_weighting_scheme calc
_refine_ls_wR_factor_gt 0.2458
_refine_ls_wR_factor_ref 0.2723
_reflns_number_gt 5020
_reflns_number_total 16280
_reflns_threshold_expression >2sigma(I)
_cod_data_source_file ic060752fsi20060504_033957.cif
_cod_data_source_block critm
_cod_depositor_comments
;
The following automatic conversions were performed:

data item '_geom_angle_publ_flag' value 'Y' was changed to 'y' in
accordance with the
/home/saulius/struct/COD-crude-data/automatic-downloads/DataCite-retrospective/ACS/depositions/lib/dictionaries/cif_core.dic
dictionary named 'cif_core.dic' version 2.4.2 last updated on
2011-04-26 (180 times).

data item '_geom_bond_publ_flag' value 'Y' was changed to 'y' in
accordance with the
/home/saulius/struct/COD-crude-data/automatic-downloads/DataCite-retrospective/ACS/depositions/lib/dictionaries/cif_core.dic
dictionary named 'cif_core.dic' version 2.4.2 last updated on
2011-04-26 (115 times).

data item '_symmetry_cell_setting' value 'Monoclinic' was changed to
'monoclinic' in accordance with the
/home/saulius/struct/COD-crude-data/automatic-downloads/DataCite-retrospective/ACS/depositions/lib/dictionaries/cif_core.dic
dictionary named 'cif_core.dic' version 2.4.2 last updated on
2011-04-26.

Automatic conversion script
Id: cif_fix_values 6909 2019-04-08 15:41:33Z antanas 
;
_cod_original_sg_symbol_H-M C2/c
_cod_database_code 4350387

loop_
_symmetry_equiv_pos_as_xyz
'x, y, z'
'-x, y, -z+1/2'
'x+1/2, y+1/2, z'
'-x+1/2, y+1/2, -z+1/2'
'-x, -y, -z'
'x, -y, z-1/2'
'-x+1/2, -y+1/2, -z'
'x+1/2, -y+1/2, z-1/2'

loop_
_atom_site_label
_atom_site_type_symbol
_atom_site_fract_x
_atom_site_fract_y
_atom_site_fract_z
_atom_site_U_iso_or_equiv
_atom_site_adp_type
_atom_site_occupancy
_atom_site_symmetry_multiplicity
_atom_site_calc_flag
_atom_site_refinement_flags
Zn1 Zn 0.15240(2) 0.24673(5) 0.88081(5) 0.0445(3) Uani 1 1 d .
Zn2 Zn 0.10208(2) 0.28664(5) 0.71499(5) 0.0443(3) Uani 1 1 d .
O1 O 0.17986(15) 0.4950(3) 1.0187(3) 0.0555(17) Uani 1 1 d .
O2 O 0.24972(16) 0.2418(4) 0.8234(3) 0.076(2) Uani 1 1 d .
O3 O 0.08089(13) 0.2176(3) 0.7942(3) 0.0464(14) Uani 1 1 d .
O4 O 0.17040(13) 0.3902(3) 0.7454(3) 0.0548(16) Uani 1 1 d .
O5 O 0.13958(15) 0.1435(3) 0.7670(3) 0.0488(16) Uani 1 1 d .
O6 O 0.03915(15) 0.4783(3) 0.7844(3) 0.0590(17) Uani 1 1 d .
O7 O 0.13507(12) 0.3166(3) 0.8036(3) 0.0359(13) Uani 1 1 d .
O8 O 0.0741(2) 0.9139(4) 0.6804(5) 0.120(3) Uani 1 1 d .
O9 O 0.0957(2) 0.7949(5) 0.6782(5) 0.134(4) Uani 1 1 d .
O10 O 0.0452(2) 0.8188(6) 0.5984(5) 0.151(4) Uani 1 1 d .
O11 O 0.0871(3) 0.8833(7) 0.5812(6) 0.178(5) Uani 1 1 d .
N1 N 0.16802(16) 0.3012(4) 0.9841(4) 0.0452(18) Uani 1 1 d .
N2 N 0.19434(17) 0.1945(4) 0.9099(4) 0.052(2) Uani 1 1 d .
N3 N 0.12935(17) 0.1647(4) 0.9128(4) 0.0473(18) Uani 1 1 d .
N4 N 0.17396(16) 0.2464(4) 1.0380(3) 0.0441(17) Uani 1 1 d .
N5 N 0.20348(17) 0.1635(4) 0.9804(4) 0.0472(18) Uani 1 1 d .
N6 N 0.14780(17) 0.1297(4) 0.9768(4) 0.0462(19) Uani 1 1 d .
N7 N 0.15273(16) 0.4443(4) 0.9076(4) 0.0472(18) Uani 1 1 d .
H7A H 0.1469 0.4024 0.8844 0.057 Uiso 1 1 calc R
N8 N 0.1979(2) 0.2139(4) 0.7627(4) 0.057(2) Uani 1 1 d .
H8B H 0.1804 0.2017 0.7696 0.068 Uiso 1 1 calc R
N9 N 0.0559(2) 0.1043(4) 0.7754(4) 0.0502(19) Uani 1 1 d .
H9B H 0.0573 0.0592 0.7925 0.060 Uiso 1 1 calc R
N10 N 0.11424(17) 0.3423(4) 0.6314(3) 0.0422(17) Uani 1 1 d .
N11 N 0.09082(17) 0.1971(4) 0.6513(4) 0.0470(19) Uani 1 1 d .
N12 N 0.05891(17) 0.3417(4) 0.6757(4) 0.0468(18) Uani 1 1 d .
N13 N 0.09210(17) 0.3264(4) 0.5633(4) 0.0477(19) Uani 1 1 d .
N14 N 0.06743(17) 0.2064(4) 0.5860(4) 0.0458(18) Uani 1 1 d .
N15 N 0.04416(17) 0.3330(4) 0.6015(4) 0.0447(18) Uani 1 1 d .
N16 N 0.18593(17) 0.4520(4) 0.6637(4) 0.0497(19) Uani 1 1 d .
H16A H 0.1818 0.4612 0.6178 0.060 Uiso 1 1 calc R
N17 N 0.12489(18) 0.0208(4) 0.7345(4) 0.057(2) Uani 1 1 d .
H17A H 0.1102 -0.0063 0.7036 0.069 Uiso 1 1 calc R
N18 N 0.06438(18) 0.3677(4) 0.8260(4) 0.054(2) Uani 1 1 d .
H18A H 0.0695 0.3258 0.8105 0.064 Uiso 1 1 calc R
B1 B 0.1800(3) 0.1646(6) 1.0227(6) 0.055(3) Uani 1 1 d .
H1 H 0.1893 0.1370 1.0692 0.066 Uiso 1 1 calc R
B2 B 0.0604(2) 0.2880(5) 0.5575(5) 0.042(2) Uani 1 1 d .
H2 H 0.0463 0.2869 0.5057 0.050 Uiso 1 1 calc R
Cl1 Cl 0.07524(8) 0.85058(19) 0.63486(15) 0.0852(9) Uani 1 1 d .
C1 C 0.1824(2) 0.2374(5) 1.1708(4) 0.056(3) Uani 1 1 d .
H1A H 0.1830 0.1845 1.1607 0.084 Uiso 1 1 calc R
H1B H 0.1648 0.2472 1.1876 0.084 Uiso 1 1 calc R
H1C H 0.2022 0.2521 1.2083 0.084 Uiso 1 1 calc R
C2 C 0.1778(2) 0.2812(5) 1.1031(4) 0.045(2) Uani 1 1 d .
C3 C 0.1758(2) 0.3552(5) 1.0919(4) 0.052(2) Uani 1 1 d .
H3A H 0.1782 0.3924 1.1274 0.062 Uiso 1 1 calc R
C4 C 0.16907(19) 0.3668(5) 1.0162(4) 0.040(2) Uani 1 1 d .
C5 C 0.1675(2) 0.4404(5) 0.9810(5) 0.042(2) Uani 1 1 d .
C6 C 0.1459(3) 0.5117(5) 0.8649(5) 0.054(3) Uani 1 1 d .
C7 C 0.1633(3) 0.5771(6) 0.8847(5) 0.073(3) Uani 1 1 d .
H7B H 0.1810 0.5789 0.9283 0.088 Uiso 1 1 calc R
C8 C 0.1548(4) 0.6415(6) 0.8397(8) 0.106(5) Uani 1 1 d .
H8C H 0.1661 0.6864 0.8543 0.127 Uiso 1 1 calc R
C9 C 0.1293(4) 0.6374(8) 0.7734(7) 0.109(5) Uani 1 1 d .
H9C H 0.1230 0.6794 0.7429 0.131 Uiso 1 1 calc R
C10 C 0.1138(3) 0.5703(7) 0.7542(7) 0.099(4) Uani 1 1 d .
H10B H 0.0975 0.5670 0.7083 0.119 Uiso 1 1 calc R
C11 C 0.1205(3) 0.5073(6) 0.7979(6) 0.077(3) Uani 1 1 d .
H11B H 0.1086 0.4632 0.7834 0.093 Uiso 1 1 calc R
C12 C 0.2499(2) 0.1048(5) 1.0748(5) 0.069(3) Uani 1 1 d .
H12A H 0.2348 0.0999 1.0998 0.103 Uiso 1 1 calc R
H12B H 0.2677 0.1357 1.1036 0.103 Uiso 1 1 calc R
H12C H 0.2577 0.0558 1.0681 0.103 Uiso 1 1 calc R
C13 C 0.2340(2) 0.1403(5) 1.0026(5) 0.052(2) Uani 1 1 d .
C14 C 0.2460(2) 0.1592(5) 0.9478(5) 0.059(3) Uani 1 1 d .
H14A H 0.2669 0.1517 0.9486 0.071 Uiso 1 1 calc R
C15 C 0.2215(2) 0.1903(4) 0.8935(5) 0.044(2) Uani 1 1 d .
C16 C 0.2244(3) 0.2183(5) 0.8222(5) 0.056(2) Uani 1 1 d .
C17 C 0.1957(2) 0.2274(5) 0.6892(5) 0.049(2) Uani 1 1 d .
C18 C 0.1701(2) 0.1967(5) 0.6330(5) 0.058(3) Uani 1 1 d .
H18B H 0.1546 0.1692 0.6440 0.069 Uiso 1 1 calc R
C19 C 0.1675(3) 0.2063(6) 0.5621(5) 0.076(3) Uani 1 1 d .
H19A H 0.1504 0.1841 0.5249 0.091 Uiso 1 1 calc R
C20 C 0.1899(3) 0.2489(7) 0.5436(7) 0.087(4) Uani 1 1 d .
H20A H 0.1881 0.2553 0.4948 0.105 Uiso 1 1 calc R
C21 C 0.2143(3) 0.2806(7) 0.5993(6) 0.084(3) Uani 1 1 d .
H21A H 0.2292 0.3100 0.5877 0.101 Uiso 1 1 calc R
C22 C 0.2181(2) 0.2715(5) 0.6730(5) 0.060(3) Uani 1 1 d .
H22A H 0.2392 0.2498 0.6980 0.072 Uiso 1 1 calc R
H22B H 0.2180 0.3212 0.6939 0.072 Uiso 1 1 calc R
C23 C 0.1455(2) 0.0170(5) 1.0519(6) 0.074(3) Uani 1 1 d .
H23A H 0.1658 0.0368 1.0833 0.112 Uiso 1 1 calc R
H23B H 0.1485 -0.0329 1.0360 0.112 Uiso 1 1 calc R
H23C H 0.1309 0.0147 1.0786 0.112 Uiso 1 1 calc R
C24 C 0.1313(2) 0.0688(6) 0.9841(5) 0.060(3) Uani 1 1 d .
C25 C 0.1025(2) 0.0614(4) 0.9268(5) 0.054(3) Uani 1 1 d .
H25A H 0.0871 0.0236 0.9187 0.065 Uiso 1 1 calc R
C26 C 0.1022(2) 0.1248(5) 0.8837(5) 0.052(2) Uani 1 1 d .
C27 C 0.0786(2) 0.1523(5) 0.8126(5) 0.044(2) Uani 1 1 d .
C28 C 0.0299(2) 0.1196(5) 0.7112(5) 0.044(2) Uani 1 1 d .
C29 C 0.0180(2) 0.1891(6) 0.6911(6) 0.059(3) Uani 1 1 d .
H29A H 0.0276 0.2308 0.7196 0.071 Uiso 1 1 calc R
C30 C -0.0088(3) 0.1984(7) 0.6272(6) 0.077(3) Uani 1 1 d .
H30A H -0.0171 0.2467 0.6146 0.093 Uiso 1 1 calc R
C31 C -0.0228(3) 0.1419(9) 0.5839(6) 0.087(4) Uani 1 1 d .
H31A H -0.0406 0.1498 0.5416 0.104 Uiso 1 1 calc R
C32 C -0.0102(3) 0.0713(8) 0.6031(7) 0.092(4) Uani 1 1 d .
H32A H -0.0192 0.0306 0.5724 0.110 Uiso 1 1 calc R
C33 C 0.0152(3) 0.0595(6) 0.6666(7) 0.075(3) Uani 1 1 d .
H33A H 0.0228 0.0107 0.6799 0.090 Uiso 1 1 calc R
C34 C 0.0849(2) 0.3377(6) 0.4297(4) 0.065(3) Uani 1 1 d .
H34A H 0.0967 0.3585 0.4013 0.097 Uiso 1 1 calc R
H34B H 0.0643 0.3621 0.4162 0.097 Uiso 1 1 calc R
H34C H 0.0818 0.2845 0.4203 0.097 Uiso 1 1 calc R
C35 C 0.1029(2) 0.3502(5) 0.5086(4) 0.044(2) Uani 1 1 d .
C36 C 0.1315(2) 0.3817(4) 0.5437(4) 0.044(2) Uani 1 1 d .
H36A H 0.1451 0.4021 0.5213 0.053 Uiso 1 1 calc R
C37 C 0.1378(2) 0.3789(4) 0.6188(4) 0.037(2) Uani 1 1 d .
C38 C 0.1657(2) 0.4058(5) 0.6811(5) 0.045(2) Uani 1 1 d .
C39 C 0.2133(2) 0.4866(5) 0.7143(5) 0.055(2) Uani 1 1 d .
C40 C 0.2107(3) 0.5271(6) 0.7720(5) 0.069(3) Uani 1 1 d .
H40A H 0.1910 0.5304 0.7788 0.082 Uiso 1 1 calc R
C41 C 0.2378(4) 0.5636(7) 0.8207(6) 0.101(4) Uani 1 1 d .
H41A H 0.2367 0.5903 0.8611 0.121 Uiso 1 1 calc R
C42 C 0.2665(4) 0.5586(7) 0.8068(8) 0.106(5) Uani 1 1 d .
H42A H 0.2849 0.5811 0.8396 0.127 Uiso 1 1 calc R
C43 C 0.2683(3) 0.5231(8) 0.7485(10) 0.108(5) Uani 1 1 d .
H43A H 0.2876 0.5236 0.7394 0.129 Uiso 1 1 calc R
C44 C 0.2413(3) 0.4844(7) 0.6998(7) 0.092(4) Uani 1 1 d .
H44A H 0.2425 0.4584 0.6593 0.110 Uiso 1 1 calc R
C45 C 0.0339(3) 0.1320(6) 0.4762(6) 0.095(4) Uani 1 1 d .
H45A H 0.0259 0.1813 0.4583 0.142 Uiso 1 1 calc R
H45B H 0.0165 0.1011 0.4783 0.142 Uiso 1 1 calc R
H45C H 0.0433 0.1093 0.4436 0.142 Uiso 1 1 calc R
C46 C 0.0580(2) 0.1384(5) 0.5490(5) 0.055(3) Uani 1 1 d .
C47 C 0.0755(3) 0.0829(6) 0.5944(6) 0.069(3) Uani 1 1 d .
H47A H 0.0744 0.0311 0.5858 0.083 Uiso 1 1 calc R
C48 C 0.0957(2) 0.1214(6) 0.6572(6) 0.061(3) Uani 1 1 d .
C49 C 0.1228(3) 0.0967(6) 0.7266(6) 0.052(3) Uani 1 1 d .
C50 C 0.1498(3) -0.0168(5) 0.7908(6) 0.055(3) Uani 1 1 d .
C51 C 0.1677(3) 0.0138(6) 0.8565(6) 0.070(3) Uani 1 1 d .
H51A H 0.1639 0.0632 0.8676 0.084 Uiso 1 1 calc R
C52 C 0.1918(3) -0.0285(7) 0.9073(6) 0.077(3) Uani 1 1 d .
H52A H 0.2041 -0.0049 0.9510 0.093 Uiso 1 1 calc R
C53 C 0.1986(3) -0.0997(7) 0.8984(7) 0.096(4) Uani 1 1 d .
H53A H 0.2139 -0.1260 0.9361 0.116 Uiso 1 1 calc R
C54 C 0.1821(3) -0.1347(7) 0.8300(8) 0.101(4) Uani 1 1 d .
H54A H 0.1866 -0.1841 0.8203 0.121 Uiso 1 1 calc R
C55 C 0.1579(3) -0.0896(6) 0.7756(7) 0.091(4) Uani 1 1 d .
H55A H 0.1473 -0.1099 0.7291 0.109 Uiso 1 1 calc R
C56 C -0.0039(2) 0.3825(6) 0.5001(5) 0.072(3) Uani 1 1 d .
H56A H 0.0039 0.3505 0.4699 0.108 Uiso 1 1 calc R
H56B H -0.0045 0.4339 0.4839 0.108 Uiso 1 1 calc R
H56C H -0.0251 0.3669 0.4961 0.108 Uiso 1 1 calc R
C57 C 0.0176(2) 0.3767(6) 0.5766(5) 0.061(3) Uani 1 1 d .
C58 C 0.0155(2) 0.4163(5) 0.6377(5) 0.053(3) Uani 1 1 d .
H58A H 0.0002 0.4519 0.6381 0.064 Uiso 1 1 calc R
C59 C 0.0406(2) 0.3914(5) 0.6952(5) 0.044(2) Uani 1 1 d .
C60 C 0.0480(2) 0.4186(5) 0.7745(5) 0.042(2) Uani 1 1 d .
C61 C 0.0741(2) 0.3775(6) 0.9045(5) 0.051(2) Uani 1 1 d .
C62 C 0.0831(2) 0.3129(6) 0.9458(5) 0.059(3) Uani 1 1 d .
H62A H 0.0824 0.2658 0.9242 0.071 Uiso 1 1 calc R
C63 C 0.0934(2) 0.3217(7) 1.0213(6) 0.075(3) Uani 1 1 d .
H63A H 0.1002 0.2791 1.0507 0.090 Uiso 1 1 calc R
C64 C 0.0940(3) 0.3890(10) 1.0545(6) 0.096(5) Uani 1 1 d .
H64A H 0.0999 0.3917 1.1055 0.115 Uiso 1 1 calc R
C65 C 0.0863(3) 0.4497(8) 1.0151(7) 0.094(4) Uani 1 1 d .
H65A H 0.0879 0.4959 1.0390 0.113 Uiso 1 1 calc R
C66 C 0.0753(2) 0.4490(6) 0.9352(5) 0.070(3) Uani 1 1 d .
H66 H 0.0696 0.4927 0.9069 0.084 Uiso 1 1 calc R

loop_
_atom_site_aniso_label
_atom_site_aniso_U_11
_atom_site_aniso_U_22
_atom_site_aniso_U_33
_atom_site_aniso_U_23
_atom_site_aniso_U_13
_atom_site_aniso_U_12
Zn1 0.0583(7) 0.0520(6) 0.0361(6) 0.0096(5) 0.0326(5) 0.0034(5)
Zn2 0.0561(7) 0.0553(7) 0.0321(6) 0.0017(5) 0.0288(5) 0.0034(5)
O1 0.085(5) 0.048(4) 0.053(4) -0.012(3) 0.049(4) -0.005(3)
O2 0.050(4) 0.130(6) 0.061(4) 0.011(4) 0.036(4) -0.016(4)
O3 0.062(4) 0.049(4) 0.040(3) 0.007(3) 0.034(3) -0.004(3)
O4 0.061(4) 0.087(5) 0.024(3) 0.014(3) 0.025(3) -0.005(3)
O5 0.075(5) 0.030(4) 0.060(4) -0.006(3) 0.047(4) -0.002(3)
O6 0.093(5) 0.048(4) 0.052(4) -0.008(3) 0.046(4) 0.001(3)
O7 0.050(3) 0.040(3) 0.028(3) -0.001(2) 0.026(3) -0.006(2)
O8 0.167(9) 0.080(6) 0.146(8) -0.004(6) 0.096(7) 0.026(5)
O9 0.157(9) 0.107(7) 0.097(7) -0.018(6) -0.006(6) 0.053(6)
O10 0.074(6) 0.263(12) 0.092(7) 0.059(7) 0.000(5) -0.064(7)
O11 0.197(11) 0.248(13) 0.143(9) -0.065(9) 0.129(9) -0.099(10)
N1 0.053(5) 0.050(5) 0.037(4) 0.012(4) 0.022(4) 0.002(4)
N2 0.067(5) 0.062(5) 0.043(5) 0.001(4) 0.038(4) -0.004(4)
N3 0.039(5) 0.075(5) 0.037(5) 0.002(4) 0.025(4) 0.001(4)
N4 0.062(5) 0.049(4) 0.032(4) 0.006(4) 0.030(4) 0.010(4)
N5 0.041(5) 0.064(5) 0.042(5) 0.013(4) 0.022(4) 0.004(4)
N6 0.053(5) 0.057(5) 0.038(5) 0.026(4) 0.029(4) 0.005(4)
N7 0.077(5) 0.047(5) 0.031(4) -0.001(3) 0.035(4) -0.007(4)
N8 0.077(6) 0.055(5) 0.060(6) 0.013(4) 0.052(5) 0.007(4)
N9 0.073(6) 0.049(5) 0.042(5) 0.000(4) 0.036(5) -0.011(4)
N10 0.057(5) 0.048(4) 0.029(4) -0.001(3) 0.025(4) 0.006(4)
N11 0.053(5) 0.069(6) 0.029(4) 0.008(4) 0.027(4) 0.010(4)
N12 0.072(5) 0.055(5) 0.025(4) 0.006(3) 0.032(4) 0.000(4)
N13 0.060(5) 0.063(5) 0.030(4) 0.001(4) 0.028(4) 0.002(4)
N14 0.060(5) 0.057(5) 0.034(4) 0.006(4) 0.033(4) 0.012(4)
N15 0.048(5) 0.051(4) 0.046(5) 0.002(4) 0.030(4) 0.006(4)
N16 0.056(5) 0.069(5) 0.030(4) 0.006(4) 0.022(4) -0.013(4)
N17 0.068(6) 0.065(6) 0.053(5) 0.001(4) 0.039(5) 0.008(4)
N18 0.091(6) 0.047(5) 0.050(5) -0.010(4) 0.059(5) -0.014(4)
B1 0.063(8) 0.065(8) 0.040(7) 0.025(6) 0.022(6) -0.004(6)
B2 0.048(6) 0.047(6) 0.039(6) -0.001(5) 0.026(5) 0.005(5)
Cl1 0.090(2) 0.116(3) 0.0503(18) -0.0104(18) 0.0259(18) 0.009(2)
C1 0.069(6) 0.080(7) 0.029(5) 0.018(5) 0.029(5) -0.004(5)
C2 0.057(6) 0.051(6) 0.042(5) 0.004(4) 0.037(5) -0.003(5)
C3 0.075(7) 0.063(7) 0.032(5) -0.009(4) 0.038(5) 0.000(5)
C4 0.051(6) 0.048(6) 0.032(5) 0.000(4) 0.028(4) 0.003(4)
C5 0.066(6) 0.034(5) 0.047(6) 0.003(5) 0.048(5) 0.009(5)
C6 0.093(8) 0.037(6) 0.054(7) -0.001(5) 0.053(6) -0.013(5)
C7 0.113(9) 0.075(8) 0.054(7) -0.005(6) 0.057(7) -0.019(7)
C8 0.209(16) 0.058(8) 0.103(11) 0.019(7) 0.119(12) -0.012(8)
C9 0.195(16) 0.104(11) 0.053(8) 0.017(8) 0.075(10) 0.008(11)
C10 0.159(13) 0.074(9) 0.072(9) 0.028(7) 0.048(9) -0.021(8)
C11 0.090(8) 0.104(9) 0.047(7) 0.009(6) 0.036(7) -0.025(7)
C12 0.061(7) 0.063(7) 0.081(8) 0.021(6) 0.024(6) 0.008(5)
C13 0.049(6) 0.063(6) 0.048(6) 0.004(5) 0.021(5) 0.000(5)
C14 0.042(6) 0.086(7) 0.050(6) 0.007(6) 0.018(6) 0.001(5)
C15 0.057(6) 0.037(5) 0.050(6) -0.003(4) 0.035(6) -0.004(4)
C16 0.043(6) 0.074(7) 0.049(7) 0.002(5) 0.015(6) 0.000(5)
C17 0.067(7) 0.052(6) 0.051(6) 0.014(5) 0.048(6) 0.015(5)
C18 0.065(7) 0.065(7) 0.061(7) 0.014(5) 0.043(6) -0.006(5)
C19 0.085(8) 0.114(9) 0.042(6) 0.019(6) 0.038(6) 0.011(7)
C20 0.121(11) 0.101(9) 0.066(8) 0.023(7) 0.064(9) 0.029(8)
C21 0.111(10) 0.100(9) 0.063(8) 0.000(7) 0.058(8) -0.008(8)
C22 0.083(7) 0.043(6) 0.081(8) 0.004(5) 0.061(6) 0.013(5)
C23 0.070(7) 0.070(7) 0.095(8) 0.046(6) 0.043(6) 0.012(5)
C24 0.060(7) 0.080(8) 0.047(6) 0.032(5) 0.028(6) 0.020(6)
C25 0.061(7) 0.032(5) 0.084(8) 0.033(5) 0.042(6) 0.003(4)
C26 0.046(6) 0.079(7) 0.041(6) 0.009(5) 0.029(5) 0.008(5)
C27 0.068(7) 0.042(6) 0.043(6) 0.011(5) 0.045(6) 0.016(5)
C28 0.078(7) 0.036(6) 0.037(6) -0.003(5) 0.043(6) -0.006(5)
C29 0.058(7) 0.061(7) 0.059(7) 0.012(5) 0.021(6) -0.022(5)
C30 0.060(8) 0.107(10) 0.067(8) 0.026(8) 0.024(7) -0.016(7)
C31 0.095(10) 0.121(11) 0.052(8) -0.026(8) 0.036(7) -0.054(9)
C32 0.115(11) 0.086(10) 0.072(10) -0.050(8) 0.029(9) -0.025(8)
C33 0.102(9) 0.062(8) 0.081(9) -0.017(7) 0.056(8) -0.003(7)
C34 0.078(7) 0.094(8) 0.034(6) 0.006(5) 0.033(5) -0.008(6)
C35 0.052(6) 0.070(6) 0.022(5) 0.004(4) 0.025(5) 0.014(5)
C36 0.067(7) 0.051(6) 0.030(5) 0.006(4) 0.037(5) 0.007(5)
C37 0.058(6) 0.035(5) 0.036(5) -0.002(4) 0.036(5) -0.003(4)
C38 0.057(6) 0.049(6) 0.041(6) 0.013(4) 0.032(5) 0.004(5)
C39 0.066(7) 0.066(6) 0.040(6) 0.011(5) 0.028(6) -0.009(5)
C40 0.083(8) 0.083(7) 0.049(7) 0.011(6) 0.034(6) -0.031(6)
C41 0.130(12) 0.097(9) 0.057(8) 0.015(7) 0.011(9) -0.066(9)
C42 0.108(12) 0.080(10) 0.089(11) 0.049(8) -0.015(9) -0.056(9)
C43 0.061(9) 0.107(11) 0.148(15) -0.004(10) 0.027(10) -0.024(8)
C44 0.074(8) 0.130(10) 0.092(9) -0.017(8) 0.053(8) -0.009(8)
C45 0.136(11) 0.073(8) 0.066(9) -0.019(6) 0.026(8) 0.004(7)
C46 0.086(8) 0.054(7) 0.030(6) 0.006(5) 0.027(6) 0.016(6)
C47 0.110(9) 0.075(8) 0.043(6) -0.012(6) 0.055(7) 0.001(7)
C48 0.062(7) 0.086(8) 0.059(7) 0.034(7) 0.051(6) 0.016(6)
C49 0.084(8) 0.042(7) 0.064(7) 0.012(6) 0.069(7) 0.014(6)
C50 0.081(8) 0.031(6) 0.058(7) -0.002(5) 0.030(6) 0.017(5)
C51 0.074(8) 0.061(7) 0.073(8) 0.023(7) 0.023(7) 0.019(6)
C52 0.090(9) 0.073(8) 0.073(8) -0.007(7) 0.034(7) -0.003(7)
C53 0.156(13) 0.069(9) 0.058(8) -0.010(7) 0.031(8) -0.004(8)
C54 0.112(11) 0.076(9) 0.133(13) 0.025(9) 0.066(10) 0.012(8)
C55 0.111(10) 0.066(8) 0.096(10) -0.012(7) 0.037(8) 0.004(7)
C56 0.072(7) 0.100(8) 0.039(6) 0.000(6) 0.014(6) -0.002(6)
C57 0.046(6) 0.093(8) 0.046(7) 0.004(6) 0.017(5) -0.007(6)
C58 0.073(7) 0.062(6) 0.043(6) -0.006(5) 0.041(6) 0.016(5)
C59 0.066(6) 0.045(5) 0.037(5) 0.004(4) 0.037(5) 0.009(5)
C60 0.078(7) 0.029(5) 0.040(5) -0.007(4) 0.045(5) -0.007(5)
C61 0.054(6) 0.067(7) 0.045(6) -0.003(5) 0.035(5) -0.010(5)
C62 0.062(7) 0.083(8) 0.050(6) 0.007(6) 0.041(6) 0.015(5)
C63 0.073(8) 0.115(10) 0.052(7) 0.012(7) 0.040(6) -0.002(7)
C64 0.085(9) 0.180(15) 0.038(7) -0.023(9) 0.039(7) -0.038(10)
C65 0.138(12) 0.107(10) 0.062(8) -0.034(7) 0.066(9) -0.042(9)
C66 0.094(8) 0.083(8) 0.051(7) -0.004(6) 0.048(6) -0.021(6)

loop_
_atom_type_symbol
_atom_type_description
_atom_type_scat_dispersion_real
_atom_type_scat_dispersion_imag
_atom_type_scat_source
C C 0.0033 0.0016 'International Tables Vol C Tables 4.2.6.8 and 6.1.1.4'
H H 0.0000 0.0000 'International Tables Vol C Tables 4.2.6.8 and 6.1.1.4'
B B 0.0013 0.0007 'International Tables Vol C Tables 4.2.6.8 and 6.1.1.4'
N N 0.0061 0.0033 'International Tables Vol C Tables 4.2.6.8 and 6.1.1.4'
O O 0.0106 0.0060 'International Tables Vol C Tables 4.2.6.8 and 6.1.1.4'
Cl Cl 0.1484 0.1585 'International Tables Vol C Tables 4.2.6.8 and 6.1.1.4'
Zn Zn 0.2839 1.4301 'International Tables Vol C Tables 4.2.6.8 and 6.1.1.4'

loop_
_geom_angle_atom_site_label_1
_geom_angle_atom_site_label_2
_geom_angle_atom_site_label_3
_geom_angle
_geom_angle_publ_flag
O7 Zn1 N2 127.9(2) y
O7 Zn1 N3 127.8(3) y
N2 Zn1 N3 96.1(3) y
O7 Zn1 N1 111.1(2) y
N2 Zn1 N1 88.9(3) y
N3 Zn1 N1 94.0(3) y
O7 Zn2 N11 137.7(3) y
O7 Zn2 N12 121.8(2) y
N11 Zn2 N12 98.8(3) y
O7 Zn2 N10 103.9(2) y
N11 Zn2 N10 88.3(3) y
N12 Zn2 N10 87.2(2) y
O7 Zn2 O3 85.04(19) y
N11 Zn2 O3 85.5(2) y
N12 Zn2 O3 87.4(2) y
N10 Zn2 O3 171.1(2) y
C27 O3 Zn2 139.3(5) y
Zn1 O7 Zn2 120.3(2) y
C4 N1 N4 107.2(6) y
C4 N1 Zn1 143.2(6) y
N4 N1 Zn1 108.1(5) y
C15 N2 N5 103.5(7) y
C15 N2 Zn1 141.9(6) y
N5 N2 Zn1 112.6(5) y
C26 N3 N6 107.8(7) y
C26 N3 Zn1 137.4(6) y
N6 N3 Zn1 113.7(5) y
C2 N4 N1 108.3(6) y
C2 N4 B1 129.7(7) y
N1 N4 B1 121.3(6) y
C13 N5 N2 110.4(6) y
C13 N5 B1 129.4(8) y
N2 N5 B1 120.0(7) y
C24 N6 N3 106.5(7) y
C24 N6 B1 134.5(8) y
N3 N6 B1 119.0(7) y
C5 N7 C6 125.8(7) y
C16 N8 C17 126.1(8) y
C27 N9 C28 126.6(8) y
C37 N10 N13 105.5(6) y
C37 N10 Zn2 143.0(6) y
N13 N10 Zn2 110.7(5) y
N14 N11 C48 104.5(7) y
N14 N11 Zn2 116.0(6) y
C48 N11 Zn2 138.3(7) y
C59 N12 N15 105.1(7) y
C59 N12 Zn2 142.2(6) y
N15 N12 Zn2 112.2(5) y
N10 N13 C35 110.8(7) y
N10 N13 B2 119.4(6) y
C35 N13 B2 129.8(8) y
N11 N14 C46 112.1(7) y
N11 N14 B2 116.6(7) y
C46 N14 B2 129.9(8) y
C57 N15 N12 110.3(7) y
C57 N15 B2 128.8(8) y
N12 N15 B2 120.3(7) y
C38 N16 C39 125.5(7) y
C49 N17 C50 123.9(9) y
C60 N18 C61 125.8(7) y
N4 B1 N6 107.8(8) y
N4 B1 N5 108.4(7) y
N6 B1 N5 110.9(8) y
N15 B2 N13 109.3(7) y
N15 B2 N14 111.4(6) y
N13 B2 N14 109.1(7) y
O10 Cl1 O9 108.9(6) y
O10 Cl1 O8 113.1(6) y
O9 Cl1 O8 109.5(5) y
O10 Cl1 O11 109.0(6) y
O9 Cl1 O11 112.9(7) y
O8 Cl1 O11 103.4(6) y
C3 C2 N4 108.5(7) y
C3 C2 C1 130.0(8) y
N4 C2 C1 121.5(8) y
C2 C3 C4 107.0(7) y
N1 C4 C3 109.0(7) y
N1 C4 C5 125.5(7) y
C3 C4 C5 125.1(8) y
O1 C5 N7 122.9(8) y
O1 C5 C4 119.3(8) y
N7 C5 C4 117.8(8) y
C7 C6 C11 120.1(9) y
C7 C6 N7 124.2(10) y
C11 C6 N7 115.7(8) y
C6 C7 C8 120.7(11) y
C9 C8 C7 119.2(12) y
C10 C9 C8 118.2(12) y
C9 C10 C11 124.2(13) y
C10 C11 C6 117.5(11) y
N5 C13 C14 107.5(8) y
N5 C13 C12 122.1(8) y
C14 C13 C12 130.4(9) y
C15 C14 C13 106.1(8) y
C14 C15 N2 112.5(8) y
C14 C15 C16 123.1(8) y
N2 C15 C16 124.4(9) y
O2 C16 N8 125.4(9) y
O2 C16 C15 118.6(9) y
N8 C16 C15 116.0(8) y
C18 C17 C22 120.1(8) y
C18 C17 N8 118.3(8) y
C22 C17 N8 121.6(9) y
C19 C18 C17 120.4(9) y
C18 C19 C20 121.2(11) y
C21 C20 C19 117.6(10) y
C20 C21 C22 123.1(11) y
C17 C22 C21 117.5(10) y
N6 C24 C25 112.3(7) y
N6 C24 C23 119.6(9) y
C25 C24 C23 128.1(9) y
C24 C25 C26 102.6(8) y
N3 C26 C25 110.7(8) y
N3 C26 C27 117.0(8) y
C25 C26 C27 132.2(10) y
O3 C27 N9 124.9(8) y
O3 C27 C26 118.4(9) y
N9 C27 C26 116.7(8) y
C29 C28 C33 118.3(10) y
C29 C28 N9 123.6(9) y
C33 C28 N9 118.0(9) y
C28 C29 C30 119.4(10) y
C31 C30 C29 122.9(12) y
C30 C31 C32 117.9(12) y
C33 C32 C31 121.0(11) y
C32 C33 C28 120.4(11) y
C36 C35 N13 105.2(7) y
C36 C35 C34 131.6(7) y
N13 C35 C34 123.1(8) y
C35 C36 C37 108.9(7) y
N10 C37 C36 109.5(8) y
N10 C37 C38 119.9(7) y
C36 C37 C38 130.6(7) y
O4 C38 N16 120.4(8) y
O4 C38 C37 123.7(7) y
N16 C38 C37 115.8(7) y
C44 C39 C40 121.8(10) y
C44 C39 N16 118.0(9) y
C40 C39 N16 119.9(9) y
C39 C40 C41 119.6(11) y
C42 C41 C40 117.8(12) y
C43 C42 C41 122.2(13) y
C42 C43 C44 120.4(13) y
C39 C44 C43 117.9(11) y
C47 C46 N14 106.9(9) y
C47 C46 C45 129.1(10) y
N14 C46 C45 124.0(9) y
C46 C47 C48 104.7(9) y
N11 C48 C47 111.8(9) y
N11 C48 C49 114.3(10) y
C47 C48 C49 133.8(11) y
O5 C49 N17 127.5(10) y
O5 C49 C48 119.7(9) y
N17 C49 C48 112.7(10) y
C51 C50 C55 117.2(10) y
C51 C50 N17 125.3(8) y
C55 C50 N17 117.4(10) y
C50 C51 C52 120.1(10) y
C53 C52 C51 125.1(12) y
C52 C53 C54 118.4(12) y
C53 C54 C55 116.5(12) y
C50 C55 C54 122.3(11) y
N15 C57 C58 107.0(8) y
N15 C57 C56 125.4(9) y
C58 C57 C56 127.5(10) y
C59 C58 C57 104.8(8) y
N12 C59 C58 112.8(7) y
N12 C59 C60 123.6(8) y
C58 C59 C60 123.5(8) y
O6 C60 N18 127.4(8) y
O6 C60 C59 118.9(8) y
N18 C60 C59 113.7(7) y
C62 C61 C66 123.2(9) y
C62 C61 N18 115.8(8) y
C66 C61 N18 120.9(8) y
C61 C62 C63 116.4(10) y
C64 C63 C62 123.4(11) y
C65 C64 C63 119.6(11) y
C64 C65 C66 123.0(11) y
C61 C66 C65 114.4(10) y

loop_
_geom_bond_atom_site_label_1
_geom_bond_atom_site_label_2
_geom_bond_distance
_geom_bond_publ_flag
Zn1 O7 1.885(5) y
Zn1 N2 1.975(7) y
Zn1 N3 1.997(7) y
Zn1 N1 2.108(7) y
Zn2 O7 1.901(5) y
Zn2 N11 1.964(7) y
Zn2 N12 2.044(7) y
Zn2 N10 2.124(6) y
Zn2 O3 2.400(5) y
O1 C5 1.220(9) y
O2 C16 1.190(10) y
O3 C27 1.224(9) y
O4 C38 1.222(9) y
O5 C49 1.200(11) y
O6 C60 1.167(9) y
O8 Cl1 1.439(8) y
O9 Cl1 1.402(8) y
O10 Cl1 1.391(8) y
O11 Cl1 1.444(9) y
N1 C4 1.311(9) y
N1 N4 1.382(8) y
N2 C15 1.356(9) y
N2 N5 1.395(9) y
N3 C26 1.337(10) y
N3 N6 1.372(9) y
N4 C2 1.360(10) y
N4 B1 1.522(12) y
N5 C13 1.334(10) y
N5 B1 1.536(11) y
N6 C24 1.340(11) y
N6 B1 1.524(13) y
N7 C5 1.343(10) y
N7 C6 1.423(10) y
N8 C16 1.330(11) y
N8 C17 1.417(10) y
N9 C27 1.322(11) y
N9 C28 1.395(11) y
N10 C37 1.323(9) y
N10 N13 1.370(9) y
N11 N14 1.336(9) y
N11 C48 1.356(11) y
N12 C59 1.341(9) y
N12 N15 1.364(9) y
N13 C35 1.374(9) y
N13 B2 1.531(11) y
N14 C46 1.388(11) y
N14 B2 1.539(11) y
N15 C57 1.350(11) y
N15 B2 1.522(10) y
N16 C38 1.341(9) y
N16 C39 1.404(11) y
N17 C49 1.352(11) y
N17 C50 1.417(11) y
N18 C60 1.351(10) y
N18 C61 1.441(10) y
C1 C2 1.478(10) y
C2 C3 1.326(11) y
C3 C4 1.408(10) y
C4 C5 1.460(11) y
C6 C7 1.370(12) y
C6 C11 1.391(13) y
C7 C8 1.404(14) y
C8 C9 1.384(17) y
C9 C10 1.357(15) y
C10 C11 1.370(14) y
C12 C13 1.470(12) y
C13 C14 1.388(11) y
C14 C15 1.337(11) y
C15 C16 1.517(12) y
C17 C18 1.381(12) y
C17 C22 1.384(11) y
C18 C19 1.350(11) y
C19 C20 1.391(14) y
C20 C21 1.356(15) y
C21 C22 1.388(13) y
C23 C24 1.545(12) y
C24 C25 1.372(12) y
C25 C26 1.399(11) y
C26 C27 1.489(12) y
C28 C29 1.341(11) y
C28 C33 1.382(12) y
C29 C30 1.393(13) y
C30 C31 1.312(13) y
C31 C32 1.366(16) y
C32 C33 1.363(15) y
C34 C35 1.473(11) y
C35 C36 1.334(11) y
C36 C37 1.384(10) y
C37 C38 1.475(11) y
C39 C44 1.370(13) y
C39 C40 1.369(12) y
C40 C41 1.399(14) y
C41 C42 1.395(18) y
C42 C43 1.322(17) y
C43 C44 1.416(16) y
C45 C46 1.446(13) y
C46 C47 1.367(12) y
C47 C48 1.408(13) y
C48 C49 1.521(13) y
C50 C51 1.356(13) y
C50 C55 1.397(13) y
C51 C52 1.391(13) y
C52 C53 1.321(14) y
C53 C54 1.414(15) y
C54 C55 1.453(15) y
C56 C57 1.458(12) y
C57 C58 1.409(11) y
C58 C59 1.344(11) y
C59 C60 1.533(11) y
C61 C62 1.373(12) y
C61 C66 1.392(12) y
C62 C63 1.380(13) y
C63 C64 1.351(15) y
C64 C65 1.293(16) y
C65 C66 1.453(14) y

loop_
_cod_changelog_entry_id
_cod_changelog_entry_author
_cod_changelog_entry_date
_cod_changelog_entry_text
1 'Vaitkus, Antanas' 2024-11-15T14:40:08+02:00
;
 Removed multiple data items that had the 'Y' placeholder value.
;
